data_2022503
loop_
_publ_author_name
'Mason, Helen E.'
'Howard, Judith A. K.'
'Sparkes, Hazel A.'

_publ_section_title
;
 Co(NCS)~2~(abpt)~2~ and Ni(NCS)~2~(abpt)~2~ [abpt is
 4-amino-3,5-bis(pyridin-2-yl)-1,2,4-triazole]: structural
 characterization of polymorphs A and B
;
_journal_coeditor_code OC3012
_journal_issue 12
_journal_name_full 'Acta Crystallographica Section C'
_journal_page_first 777
_journal_page_last 781
_journal_paper_doi 10.1107/S2053229621010251
_journal_volume 77
_journal_year 2021
_chemical_formula_iupac '[Ni (N C S)2 (C12 H10 N6)2]'
_chemical_formula_moiety 'C26 H20 N14 Ni S2'
_chemical_formula_sum 'C26 H20 N14 Ni S2'
_chemical_formula_weight 651.39
_chemical_name_systematic
Bis[4-amino-3,5-bis(pyridin-2-yl)-1,2,4-triazole-\k^2^<i>N</i>^2^,<i>N</i>^3^]bis(thiocyanato-\k<i>N</i>)nickel(II)
_space_group_crystal_system monoclinic
_space_group_IT_number 14
_space_group_name_Hall '-P 2yn'
_space_group_name_H-M_alt 'P 1 21/n 1'
_atom_sites_solution_hydrogens mixed
_atom_sites_solution_primary direct
_audit_creation_method
;
Olex2 1.3
(compiled 2020.02.04 svn.rd84adfe8 for OlexSys, GUI svn.r6032)
;
_cell_angle_alpha 90
_cell_angle_beta 93.060(2)
_cell_angle_gamma 90
_cell_formula_units_Z 2
_cell_length_a 8.4041(7)
_cell_length_b 10.0681(9)
_cell_length_c 16.2360(14)
_cell_measurement_reflns_used 5417
_cell_measurement_temperature 120(2)
_cell_measurement_theta_max 28.321
_cell_measurement_theta_min 2.381
_cell_volume 1371.8(2)
_computing_cell_refinement
;
APEX2 (Bruker, 2005)
;
_computing_data_collection
;
APEX2 (Bruker, 2005)
;
_computing_data_reduction
;
SAINT-Plus (Bruker, 2013)
;
_computing_molecular_graphics
;
OLEX2 (Dolomanov <i>et al.</i>,  2009)
;
_computing_publication_material
;
OLEX2 (Dolomanov <i>et al.</i>,  2009)
;
_computing_structure_refinement
;
SHELXL2018 (Sheldrick, 2015)
;
_computing_structure_solution
;
SHELXS (Sheldrick, 2008)
;
_diffrn_ambient_temperature 120(2)
_diffrn_detector 'Bruker area detector'
_diffrn_measured_fraction_theta_full 0.999
_diffrn_measured_fraction_theta_max 0.999
_diffrn_measurement_device 'Bruker APEXII kappa CCDC area detector'
_diffrn_measurement_device_type 'Bruker D8 VENTURE'
_diffrn_measurement_method '\w scans'
_diffrn_radiation_monochromator graphite
_diffrn_radiation_type MoK\a
_diffrn_radiation_wavelength 0.71073
_diffrn_reflns_av_R_equivalents 0.0459
_diffrn_reflns_av_unetI/netI 0.0400
_diffrn_reflns_limit_h_max 10
_diffrn_reflns_limit_h_min -10
_diffrn_reflns_limit_k_max 12
_diffrn_reflns_limit_k_min -12
_diffrn_reflns_limit_l_max 20
_diffrn_reflns_limit_l_min -20
_diffrn_reflns_number 15450
_diffrn_reflns_theta_full 26.000
_diffrn_reflns_theta_max 26.372
_diffrn_reflns_theta_min 2.381
_diffrn_source 'fine-focus sealed tube'
_diffrn_source_current 1.0
_diffrn_source_power 0.05
_diffrn_source_voltage 50.0
_diffrn_standards_number 0
_exptl_absorpt_coefficient_mu 0.907
_exptl_absorpt_correction_T_max 0.9356
_exptl_absorpt_correction_T_min 0.7808
_exptl_absorpt_correction_type multi-scan
_exptl_absorpt_process_details
;
(SADABS; Bruker, 2008)
;
_exptl_crystal_colour violet
_exptl_crystal_density_diffrn 1.577
_exptl_crystal_description block
_exptl_crystal_F_000 668
_exptl_crystal_size_max 0.2
_exptl_crystal_size_mid 0.12
_exptl_crystal_size_min 0.08
_refine_diff_density_max 0.484
_refine_diff_density_min -0.269
_refine_ls_extinction_method none
_refine_ls_goodness_of_fit_ref 1.022
_refine_ls_hydrogen_treatment mixed
_refine_ls_matrix_type full
_refine_ls_number_parameters 202
_refine_ls_number_reflns 2819
_refine_ls_number_restraints 0
_refine_ls_restrained_S_all 1.022
_refine_ls_R_factor_all 0.0595
_refine_ls_R_factor_gt 0.0365
_refine_ls_shift/su_max 0.000
_refine_ls_shift/su_mean 0.000
_refine_ls_structure_factor_coef Fsqd
_refine_ls_weighting_details 'w=1/[\s^2^(Fo^2^)+(0.0370P)^2^+0.9816P] where P=(Fo^2^+2Fc^2^)/3'
_refine_ls_weighting_scheme calc
_refine_ls_wR_factor_gt 0.0777
_refine_ls_wR_factor_ref 0.0851
_reflns_number_gt 2161
_reflns_number_total 2819
_reflns_threshold_expression 'I > 2\s(I)'
_cod_data_source_file oc3012sup1.cif
_cod_data_source_block Ni_A_120K
_cod_database_code 2022503
_shelx_space_group_comment
;
The symmetry employed for this shelxl refinement is uniquely defined
by the following loop, which should always be used as a source of
symmetry information in preference to the above space-group names.
They are only intended as comments.
;
_shelx_estimated_absorpt_t_min 0.839
_shelx_estimated_absorpt_t_max 0.931

loop_
_space_group_symop_operation_xyz
'x, y, z'
'-x+1/2, y+1/2, -z+1/2'
'-x, -y, -z'
'x-1/2, -y-1/2, z-1/2'

loop_
_atom_site_type_symbol
_atom_site_label
_atom_site_fract_x
_atom_site_fract_y
_atom_site_fract_z
_atom_site_U_iso_or_equiv
_atom_site_adp_type
_atom_site_calc_flag
_atom_site_occupancy
_atom_site_disorder_assembly
_atom_site_disorder_group
Ni Ni1 0.500000 0.500000 0.500000 0.01868(13) Uani d 1 . .
S S1 0.26497(8) 0.71955(7) 0.25670(4) 0.03080(18) Uani d 1 . .
N N1 0.3946(2) 0.5705(2) 0.38980(13) 0.0232(5) Uani d 1 . .
N N2 0.7167(2) 0.5919(2) 0.47342(12) 0.0215(5) Uani d 1 . .
N N3 0.4739(2) 0.6856(2) 0.54834(12) 0.0227(5) Uani d 1 . .
N N4 0.3551(2) 0.7556(2) 0.58167(12) 0.0206(5) Uani d 1 . .
N N5 0.5684(2) 0.8809(2) 0.57977(12) 0.0221(5) Uani d 1 . .
N N6 0.6807(3) 0.9858(2) 0.59360(15) 0.0283(5) Uani d 1 . .
H H6A 0.736(3) 0.958(3) 0.6456(18) 0.034 Uiso d 1 . .
H H6B 0.626(3) 1.057(3) 0.6073(17) 0.034 Uiso d 1 . .
N N7 0.3922(2) 1.0973(2) 0.64693(13) 0.0245(5) Uani d 1 . .
C C1 0.3403(3) 0.6317(2) 0.33474(16) 0.0213(5) Uani d 1 . .
C C2 0.8299(3) 0.5388(3) 0.42949(16) 0.0238(6) Uani d 1 . .
H H2 0.811395 0.454460 0.404488 0.029 Uiso calc 1 . .
C C3 0.9737(3) 0.6021(3) 0.41898(16) 0.0266(6) Uani d 1 . .
H H3 1.051516 0.562634 0.386381 0.032 Uiso calc 1 . .
C C4 1.0023(3) 0.7228(3) 0.45632(16) 0.0281(6) Uani d 1 . .
H H4 1.101367 0.766657 0.450993 0.034 Uiso calc 1 . .
C C5 0.8857(3) 0.7800(3) 0.50177(16) 0.0252(6) Uani d 1 . .
H H5 0.903075 0.863283 0.528222 0.030 Uiso calc 1 . .
C C6 0.7435(3) 0.7131(3) 0.50774(15) 0.0221(5) Uani d 1 . .
C C7 0.6016(3) 0.7616(2) 0.54657(15) 0.0216(5) Uani d 1 . .
C C8 0.4127(3) 0.8732(3) 0.60082(15) 0.0223(5) Uani d 1 . .
C C9 0.3233(3) 0.9779(2) 0.64037(15) 0.0223(6) Uani d 1 . .
C C13 0.3135(3) 1.1913(3) 0.68588(16) 0.0264(6) Uani d 1 . .
H H13 0.361618 1.276291 0.692325 0.032 Uiso calc 1 . .
C C12 0.1651(3) 1.1718(3) 0.71752(15) 0.0256(6) Uani d 1 . .
H H12 0.113952 1.241427 0.745448 0.031 Uiso calc 1 . .
C C11 0.0934(3) 1.0491(3) 0.70755(16) 0.0266(6) Uani d 1 . .
H H11 -0.009382 1.033503 0.727210 0.032 Uiso calc 1 . .
C C10 0.1735(3) 0.9489(3) 0.66848(16) 0.0247(6) Uani d 1 . .
H H10 0.127702 0.863226 0.661092 0.030 Uiso calc 1 . .

loop_
_atom_site_aniso_label
_atom_site_aniso_U_11
_atom_site_aniso_U_22
_atom_site_aniso_U_33
_atom_site_aniso_U_12
_atom_site_aniso_U_13
_atom_site_aniso_U_23
Ni1 0.0143(2) 0.0209(2) 0.0211(2) -0.00047(19) 0.00328(17) 0.0002(2)
S1 0.0281(4) 0.0350(4) 0.0286(4) 0.0053(3) -0.0039(3) 0.0032(3)
N1 0.0168(10) 0.0280(12) 0.0248(11) 0.0015(9) 0.0026(9) 0.0006(10)
N2 0.0163(10) 0.0246(12) 0.0237(11) 0.0007(9) 0.0015(9) 0.0044(9)
N3 0.0175(10) 0.0265(12) 0.0240(11) -0.0009(9) 0.0016(9) -0.0011(9)
N4 0.0172(10) 0.0211(12) 0.0235(11) 0.0011(8) 0.0022(9) -0.0014(9)
N5 0.0192(10) 0.0237(12) 0.0234(11) -0.0026(9) 0.0012(9) 0.0004(9)
N6 0.0215(11) 0.0277(13) 0.0355(13) -0.0071(10) 0.0006(10) -0.0037(11)
N7 0.0232(11) 0.0240(12) 0.0264(11) -0.0014(9) 0.0023(9) -0.0020(10)
C1 0.0147(12) 0.0232(13) 0.0266(14) -0.0013(10) 0.0055(11) -0.0055(11)
C2 0.0201(12) 0.0258(14) 0.0256(13) 0.0042(10) 0.0011(11) 0.0037(11)
C3 0.0177(12) 0.0316(15) 0.0306(15) 0.0038(11) 0.0038(11) 0.0067(12)
C4 0.0170(12) 0.0339(15) 0.0333(15) -0.0021(11) 0.0018(11) 0.0070(13)
C5 0.0194(12) 0.0288(14) 0.0274(14) -0.0038(11) -0.0001(11) 0.0011(12)
C6 0.0179(12) 0.0257(14) 0.0225(13) 0.0003(11) -0.0010(10) 0.0041(11)
C7 0.0203(12) 0.0244(14) 0.0200(12) -0.0012(11) 0.0003(10) 0.0017(10)
C8 0.0200(12) 0.0282(14) 0.0188(12) -0.0004(11) 0.0009(10) 0.0034(11)
C9 0.0233(12) 0.0216(14) 0.0217(13) 0.0007(10) -0.0003(10) 0.0021(10)
C13 0.0252(13) 0.0273(15) 0.0266(14) -0.0020(11) 0.0008(11) -0.0047(12)
C12 0.0279(13) 0.0268(14) 0.0223(14) 0.0026(11) 0.0022(11) -0.0030(11)
C11 0.0252(13) 0.0298(14) 0.0252(14) -0.0015(12) 0.0046(11) 0.0043(12)
C10 0.0262(13) 0.0221(13) 0.0255(13) -0.0025(11) -0.0007(11) 0.0023(11)

loop_
_atom_type_symbol
_atom_type_description
_atom_type_scat_dispersion_real
_atom_type_scat_dispersion_imag
_atom_type_scat_source
C C 0.0033 0.0016 'International Tables Vol C Tables 4.2.6.8 and 6.1.1.4'
H H 0.0000 0.0000 'International Tables Vol C Tables 4.2.6.8 and 6.1.1.4'
N N 0.0061 0.0033 'International Tables Vol C Tables 4.2.6.8 and 6.1.1.4'
Ni Ni 0.3393 1.1124 'International Tables Vol C Tables 4.2.6.8 and 6.1.1.4'
S S 0.1246 0.1234 'International Tables Vol C Tables 4.2.6.8 and 6.1.1.4'

loop_
_geom_angle_atom_site_label_1
_geom_angle_atom_site_label_2
_geom_angle_atom_site_label_3
_geom_angle_site_symmetry_1
_geom_angle_site_symmetry_3
_geom_angle
_geom_angle_publ_flag
N1 Ni1 N1 3_666 . 180.0 ?
N1 Ni1 N2 . 3_666 89.60(8) ?
N1 Ni1 N2 3_666 . 89.60(8) ?
N1 Ni1 N2 . . 90.40(8) ?
N1 Ni1 N2 3_666 3_666 90.40(8) ?
N2 Ni1 N2 3_666 . 180.0 ?
N3 Ni1 N1 . . 88.21(8) ?
N3 Ni1 N1 . 3_666 91.79(8) ?
N3 Ni1 N1 3_666 3_666 88.21(8) ?
N3 Ni1 N1 3_666 . 91.79(8) ?
N3 Ni1 N2 . 3_666 102.19(8) ?
N3 Ni1 N2 3_666 3_666 77.81(8) ?
N3 Ni1 N2 . . 77.81(8) ?
N3 Ni1 N2 3_666 . 102.19(8) ?
N3 Ni1 N3 . 3_666 180.0 ?
C1 N1 Ni1 . . 167.9(2) ?
C2 N2 Ni1 . . 125.68(18) ?
C2 N2 C6 . . 118.3(2) ?
C6 N2 Ni1 . . 115.94(16) ?
N4 N3 Ni1 . . 136.40(16) ?
C7 N3 Ni1 . . 114.70(16) ?
C7 N3 N4 . . 108.9(2) ?
C8 N4 N3 . . 107.07(19) ?
C7 N5 N6 . . 124.9(2) ?
C7 N5 C8 . . 105.6(2) ?
C8 N5 N6 . . 129.4(2) ?
N5 N6 H6A . . 101.7(17) ?
N5 N6 H6B . . 106.7(19) ?
H6A N6 H6B . . 104(2) ?
C13 N7 C9 . . 116.9(2) ?
N1 C1 S1 . . 179.4(2) ?
N2 C2 H2 . . 118.9 ?
N2 C2 C3 . . 122.3(2) ?
C3 C2 H2 . . 118.9 ?
C2 C3 H3 . . 120.4 ?
C4 C3 C2 . . 119.1(2) ?
C4 C3 H3 . . 120.4 ?
C3 C4 H4 . . 120.3 ?
C3 C4 C5 . . 119.4(2) ?
C5 C4 H4 . . 120.3 ?
C4 C5 H5 . . 120.8 ?
C6 C5 C4 . . 118.4(2) ?
C6 C5 H5 . . 120.8 ?
N2 C6 C5 . . 122.4(2) ?
N2 C6 C7 . . 110.9(2) ?
C5 C6 C7 . . 126.6(2) ?
N3 C7 N5 . . 108.7(2) ?
N3 C7 C6 . . 119.9(2) ?
N5 C7 C6 . . 131.2(2) ?
N4 C8 N5 . . 109.7(2) ?
N4 C8 C9 . . 124.3(2) ?
N5 C8 C9 . . 126.0(2) ?
N7 C9 C8 . . 116.9(2) ?
N7 C9 C10 . . 123.9(2) ?
C10 C9 C8 . . 119.2(2) ?
N7 C13 H13 . . 118.2 ?
N7 C13 C12 . . 123.6(2) ?
C12 C13 H13 . . 118.2 ?
C13 C12 H12 . . 120.7 ?
C11 C12 C13 . . 118.6(2) ?
C11 C12 H12 . . 120.7 ?
C12 C11 H11 . . 120.5 ?
C12 C11 C10 . . 119.1(2) ?
C10 C11 H11 . . 120.5 ?
C9 C10 H10 . . 121.0 ?
C11 C10 C9 . . 117.9(2) ?
C11 C10 H10 . . 121.0 ?

loop_
_geom_bond_atom_site_label_1
_geom_bond_atom_site_label_2
_geom_bond_site_symmetry_2
_geom_bond_distance
_geom_bond_publ_flag
Ni1 N1 3_666 2.079(2) ?
Ni1 N1 . 2.079(2) ?
Ni1 N2 . 2.1076(19) ?
Ni1 N2 3_666 2.1076(19) ?
Ni1 N3 . 2.043(2) ?
Ni1 N3 3_666 2.043(2) ?
S1 C1 . 1.644(3) ?
N1 C1 . 1.159(3) ?
N2 C2 . 1.331(3) ?
N2 C6 . 1.356(3) ?
N3 N4 . 1.358(3) ?
N3 C7 . 1.320(3) ?
N4 C8 . 1.310(3) ?
N5 N6 . 1.426(3) ?
N5 C7 . 1.352(3) ?
N5 C8 . 1.373(3) ?
N6 H6A . 0.98(3) ?
N6 H6B . 0.88(3) ?
N7 C9 . 1.337(3) ?
N7 C13 . 1.333(3) ?
C2 H2 . 0.9500 ?
C2 C3 . 1.386(3) ?
C3 H3 . 0.9500 ?
C3 C4 . 1.373(4) ?
C4 H4 . 0.9500 ?
C4 C5 . 1.384(4) ?
C5 H5 . 0.9500 ?
C5 C6 . 1.380(3) ?
C6 C7 . 1.462(3) ?
C8 C9 . 1.463(3) ?
C9 C10 . 1.392(3) ?
C13 H13 . 0.9500 ?
C13 C12 . 1.388(4) ?
C12 H12 . 0.9500 ?
C12 C11 . 1.381(4) ?
C11 H11 . 0.9500 ?
C11 C10 . 1.384(4) ?
C10 H10 . 0.9500 ?

loop_
_geom_hbond_atom_site_label_D
_geom_hbond_atom_site_label_H
_geom_hbond_atom_site_label_A
_geom_hbond_site_symmetry_A
_geom_hbond_distance_DH
_geom_hbond_distance_HA
_geom_hbond_distance_DA
_geom_hbond_angle_DHA
_geom_hbond_publ_flag
N6 H6A S1 4_676 0.98(3) 2.54(3) 3.404(3) 146(2) yes
N6 H6B N7 . 0.88(3) 2.14(3) 2.848(3) 137(3) yes
C2 H2 N4 3_666 0.95 2.55 3.347(3) 141.3 yes
C5 H5 N6 . 0.95 2.52 3.124(4) 121.5 yes

loop_
_geom_torsion_atom_site_label_1
_geom_torsion_atom_site_label_2
_geom_torsion_atom_site_label_3
_geom_torsion_atom_site_label_4
_geom_torsion_site_symmetry_1
_geom_torsion_site_symmetry_2
_geom_torsion_site_symmetry_3
_geom_torsion_site_symmetry_4
_geom_torsion
_geom_torsion_publ_flag
Ni1 N2 C2 C3 . . . . -175.85(18) ?
Ni1 N2 C6 C5 . . . . 174.22(19) ?
Ni1 N2 C6 C7 . . . . -8.4(3) ?
Ni1 N3 N4 C8 . . . . -179.20(18) ?
Ni1 N3 C7 N5 . . . . 179.72(15) ?
Ni1 N3 C7 C6 . . . . 3.4(3) ?
N2 C2 C3 C4 . . . . 1.3(4) ?
N2 C6 C7 N3 . . . . 3.5(3) ?
N2 C6 C7 N5 . . . . -172.0(2) ?
N3 N4 C8 N5 . . . . 0.4(3) ?
N3 N4 C8 C9 . . . . -178.4(2) ?
N4 N3 C7 N5 . . . . 0.9(3) ?
N4 N3 C7 C6 . . . . -175.4(2) ?
N4 C8 C9 N7 . . . . -172.2(2) ?
N4 C8 C9 C10 . . . . 7.6(4) ?
N5 C8 C9 N7 . . . . 9.2(4) ?
N5 C8 C9 C10 . . . . -171.0(2) ?
N6 N5 C7 N3 . . . . 175.5(2) ?
N6 N5 C7 C6 . . . . -8.7(4) ?
N6 N5 C8 N4 . . . . -175.7(2) ?
N6 N5 C8 C9 . . . . 3.0(4) ?
N7 C9 C10 C11 . . . . -1.9(4) ?
N7 C13 C12 C11 . . . . -0.8(4) ?
C2 N2 C6 C5 . . . . -2.9(4) ?
C2 N2 C6 C7 . . . . 174.4(2) ?
C2 C3 C4 C5 . . . . -1.6(4) ?
C3 C4 C5 C6 . . . . -0.2(4) ?
C4 C5 C6 N2 . . . . 2.5(4) ?
C4 C5 C6 C7 . . . . -174.4(2) ?
C5 C6 C7 N3 . . . . -179.3(2) ?
C5 C6 C7 N5 . . . . 5.2(4) ?
C6 N2 C2 C3 . . . . 1.0(4) ?
C7 N3 N4 C8 . . . . -0.8(3) ?
C7 N5 C8 N4 . . . . 0.2(3) ?
C7 N5 C8 C9 . . . . 178.9(2) ?
C8 N5 C7 N3 . . . . -0.7(3) ?
C8 N5 C7 C6 . . . . 175.1(3) ?
C8 C9 C10 C11 . . . . 178.4(2) ?
C9 N7 C13 C12 . . . . -1.5(4) ?
C13 N7 C9 C8 . . . . -177.4(2) ?
C13 N7 C9 C10 . . . . 2.8(4) ?
C13 C12 C11 C10 . . . . 1.7(4) ?
C12 C11 C10 C9 . . . . -0.5(4) ?

_cod_database_fobs_code 2022503
